data_7210289
loop_
_publ_author_name
'Liu, Ju Yan'
'Liu, Zhong Yi'
'Zhang, Li Jun'
'Wang, You You'
'Yang, Pan'
'Wang, Ying'
'Ding, Bin'
'Zhao, Xiao Jun'

_publ_section_title
;
 Synthesis, structure, and characterization of a series of Ag(i), Cu(ii)
 and Ni(ii) complexes based on 2,5-dimethyl-1,3,4-thiodiazole
;
_journal_issue 32
_journal_name_full CrystEngComm
_journal_page_first 6413
_journal_paper_doi 10.1039/c3ce40672e
_journal_volume 15
_journal_year 2013
_chemical_formula_sum 'C24 H44 Ag4 Cl4 N12 O20 S6'
_chemical_formula_weight 1586.35
_chemical_name_systematic
; 
 ? 
;
_space_group_IT_number 14
_symmetry_cell_setting monoclinic
_symmetry_space_group_name_Hall '-P 2ybc'
_symmetry_space_group_name_H-M 'P 1 21/c 1'
_atom_sites_solution_hydrogens geom
_atom_sites_solution_primary direct
_atom_sites_solution_secondary difmap
_audit_creation_method SHELXL-97
_cell_angle_alpha 90.00
_cell_angle_beta 113.3180(10)
_cell_angle_gamma 90.00
_cell_formula_units_Z 2
_cell_length_a 13.2108(10)
_cell_length_b 14.2447(10)
_cell_length_c 14.5976(11)
_cell_measurement_reflns_used 8844
_cell_measurement_temperature 173(2)
_cell_measurement_theta_max 28.36
_cell_measurement_theta_min 2.27
_cell_volume 2522.7(3)
_computing_cell_refinement 'Bruker SMART'
_computing_data_collection 'Bruker SMART'
_computing_data_reduction 'Bruker SAINT'
_computing_molecular_graphics 'Bruker SHELXTL'
_computing_publication_material 'Bruker SHELXTL'
_computing_structure_refinement 'SHELXL-97 (Sheldrick, 1997)'
_computing_structure_solution 'SHELXS-97 (Sheldrick, 1990)'
_diffrn_ambient_temperature 173(2)
_diffrn_measured_fraction_theta_full 0.995
_diffrn_measured_fraction_theta_max 0.995
_diffrn_measurement_device_type 'CCD area detector'
_diffrn_measurement_method 'phi and omega scans'
_diffrn_radiation_monochromator graphite
_diffrn_radiation_source 'fine-focus sealed tube'
_diffrn_radiation_type MoK\a
_diffrn_radiation_wavelength 0.71073
_diffrn_reflns_av_R_equivalents 0.0282
_diffrn_reflns_av_sigmaI/netI 0.0280
_diffrn_reflns_limit_h_max 15
_diffrn_reflns_limit_h_min -15
_diffrn_reflns_limit_k_max 16
_diffrn_reflns_limit_k_min -14
_diffrn_reflns_limit_l_max 14
_diffrn_reflns_limit_l_min -17
_diffrn_reflns_number 12718
_diffrn_reflns_theta_full 25.01
_diffrn_reflns_theta_max 25.01
_diffrn_reflns_theta_min 2.09
_exptl_absorpt_coefficient_mu 2.072
_exptl_absorpt_correction_T_max 0.6472
_exptl_absorpt_correction_T_min 0.6254
_exptl_absorpt_correction_type multi-scan
_exptl_absorpt_process_details SADABS
_exptl_crystal_colour COLOURLESS
_exptl_crystal_density_diffrn 2.088
_exptl_crystal_density_meas ?
_exptl_crystal_density_method 'not measured'
_exptl_crystal_description BLOCK
_exptl_crystal_F_000 1568
_exptl_crystal_size_max 0.25
_exptl_crystal_size_mid 0.24
_exptl_crystal_size_min 0.23
_refine_diff_density_max 0.961
_refine_diff_density_min -0.756
_refine_diff_density_rms 0.089
_refine_ls_extinction_method none
_refine_ls_goodness_of_fit_ref 1.068
_refine_ls_hydrogen_treatment constr
_refine_ls_matrix_type full
_refine_ls_number_parameters 322
_refine_ls_number_reflns 4426
_refine_ls_number_restraints 6
_refine_ls_restrained_S_all 1.068
_refine_ls_R_factor_all 0.0288
_refine_ls_R_factor_gt 0.0263
_refine_ls_shift/su_max 0.003
_refine_ls_shift/su_mean 0.000
_refine_ls_structure_factor_coef Fsqd
_refine_ls_weighting_details 'calc w=1/[\s^2^(Fo^2^)+(0.0320P)^2^+2.2111P] where P=(Fo^2^+2Fc^2^)/3'
_refine_ls_weighting_scheme calc
_refine_ls_wR_factor_gt 0.0628
_refine_ls_wR_factor_ref 0.0641
_reflns_number_gt 4152
_reflns_number_total 4426
_reflns_threshold_expression >2sigma(I)
_cod_data_source_file c3ce40672e.txt
_cod_data_source_block n121130b
_cod_depositor_comments
;
The following automatic conversions were performed:

'_symmetry_cell_setting' value 'Monoclinic' changed to 'monoclinic'
according to /home/saulius/struct/CIF-dictionaries/cif_core.dic
dictionary named 'cif_core.dic' version 2.4.2 from
2011-04-26.

'_exptl_absorpt_correction_type' value 'MULTI-SCAN'
changed to 'multi-scan' according to
/home/saulius/struct/CIF-dictionaries/cif_core.dic dictionary named
'cif_core.dic' version 2.4.2 from 2011-04-26.

Automatic conversion script
Id: cif_fix_values 1891 2012-01-12 08:04:46Z andrius 

The following automatic conversions were performed:

'_exptl_crystal_density_meas' value 'NONE' was changed to '?' - the
value is perceived as not measured.

Automatic conversion script
Id: cif_fix_values 3008 2015-01-20 13:52:24Z robertas 
;
_cod_original_sg_symbol_H-M P2(1)/c
_cod_database_code 7210289

loop_
_symmetry_equiv_pos_as_xyz
'x, y, z'
'-x, y+1/2, -z+1/2'
'-x, -y, -z'
'x, -y-1/2, z-1/2'

loop_
_atom_site_label
_atom_site_type_symbol
_atom_site_fract_x
_atom_site_fract_y
_atom_site_fract_z
_atom_site_U_iso_or_equiv
_atom_site_adp_type
_atom_site_occupancy
_atom_site_symmetry_multiplicity
_atom_site_calc_flag
_atom_site_refinement_flags
Ag1 Ag 0.169590(18) 0.942979(15) 0.491508(17) 0.01833(8) Uani 1 1 d .
Ag2 Ag 0.124175(18) 1.082894(15) 0.644210(18) 0.01905(8) Uani 1 1 d U
S1 S 0.51442(6) 1.05240(6) 0.72863(6) 0.02382(18) Uani 1 1 d .
S2 S 0.06247(6) 0.62603(5) 0.45664(6) 0.02126(18) Uani 1 1 d .
S3 S 0.00589(6) 1.22299(5) 0.31375(6) 0.01851(17) Uani 1 1 d .
Cl1 Cl 0.18708(6) 0.93477(5) 0.25988(5) 0.01824(16) Uani 1 1 d .
Cl2 Cl 0.50094(6) 0.82527(5) 0.87815(5) 0.02120(17) Uani 1 1 d .
O1 O 0.1760(2) 0.86585(17) 0.32752(19) 0.0381(6) Uani 1 1 d .
O2 O 0.26725(18) 1.00293(16) 0.31600(19) 0.0341(6) Uani 1 1 d .
O3 O 0.08198(17) 0.98086(17) 0.20966(19) 0.0325(6) Uani 1 1 d .
O4 O 0.2204(2) 0.8887(2) 0.19015(18) 0.0397(6) Uani 1 1 d .
O5 O 0.44828(19) 0.80499(19) 0.77461(17) 0.0351(6) Uani 1 1 d .
O6 O 0.4574(2) 0.91081(19) 0.9004(2) 0.0421(7) Uani 1 1 d .
O7 O 0.61647(18) 0.84017(19) 0.9036(2) 0.0405(7) Uani 1 1 d .
O8 O 0.4854(3) 0.7510(2) 0.9350(2) 0.0623(9) Uani 1 1 d .
O9 O 0.13439(18) 1.09719(15) 0.81929(17) 0.0238(5) Uani 1 1 d .
H9A H 0.1839 1.0646 0.8616 0.036 Uiso 1 1 d R
H9B H 0.0737 1.0759 0.8159 0.036 Uiso 1 1 d R
O10 O 0.30216(18) 0.49830(16) 0.46572(18) 0.0300(5) Uani 1 1 d .
H10A H 0.3340 0.4621 0.5140 0.045 Uiso 1 1 d R
H10B H 0.3507 0.5193 0.4477 0.045 Uiso 1 1 d R
N1 N 0.32617(19) 0.99802(17) 0.61097(18) 0.0164(5) Uani 1 1 d .
N2 N 0.30744(19) 1.06154(16) 0.67378(19) 0.0167(5) Uani 1 1 d .
N3 N 0.09359(19) 0.80116(17) 0.47379(18) 0.0170(5) Uani 1 1 d .
N4 N -0.01981(19) 0.78904(17) 0.42787(18) 0.0168(5) Uani 1 1 d .
N5 N 0.07315(19) 1.07233(16) 0.41068(19) 0.0159(5) Uani 1 1 d .
N6 N -0.04037(19) 1.06231(16) 0.36048(19) 0.0159(5) Uani 1 1 d .
C1 C 0.3986(2) 1.0960(2) 0.7399(2) 0.0190(6) Uani 1 1 d .
C2 C 0.4301(2) 0.9847(2) 0.6307(2) 0.0171(6) Uani 1 1 d .
C3 C 0.4016(3) 1.1652(2) 0.8165(3) 0.0303(8) Uani 1 1 d .
H3A H 0.4212 1.2271 0.7990 0.046 Uiso 1 1 calc R
H3B H 0.4566 1.1460 0.8816 0.046 Uiso 1 1 calc R
H3C H 0.3289 1.1685 0.8196 0.046 Uiso 1 1 calc R
C4 C 0.4704(3) 0.9167(2) 0.5754(3) 0.0250(7) Uani 1 1 d .
H4A H 0.4810 0.8552 0.6079 0.037 Uiso 1 1 calc R
H4B H 0.5406 0.9388 0.5754 0.037 Uiso 1 1 calc R
H4C H 0.4160 0.9113 0.5065 0.037 Uiso 1 1 calc R
C5 C -0.0481(2) 0.7013(2) 0.4148(2) 0.0176(6) Uani 1 1 d .
C6 C 0.1473(2) 0.7222(2) 0.4922(2) 0.0170(6) Uani 1 1 d .
C7 C -0.1645(2) 0.6690(2) 0.3687(3) 0.0272(8) Uani 1 1 d .
H7A H -0.2138 0.7217 0.3649 0.041 Uiso 1 1 calc R
H7B H -0.1761 0.6189 0.4095 0.041 Uiso 1 1 calc R
H7C H -0.1805 0.6452 0.3014 0.041 Uiso 1 1 calc R
C8 C 0.2704(2) 0.7174(2) 0.5376(2) 0.0224(7) Uani 1 1 d .
H8A H 0.2996 0.7437 0.4911 0.034 Uiso 1 1 calc R
H8B H 0.2937 0.6518 0.5518 0.034 Uiso 1 1 calc R
H8C H 0.2984 0.7535 0.5998 0.034 Uiso 1 1 calc R
C9 C -0.0862(2) 1.1348(2) 0.3075(2) 0.0162(6) Uani 1 1 d .
C10 C 0.1091(2) 1.1525(2) 0.3927(2) 0.0167(6) Uani 1 1 d .
C11 C -0.2060(2) 1.1433(2) 0.2450(2) 0.0240(7) Uani 1 1 d .
H11A H -0.2188 1.1349 0.1746 0.036 Uiso 1 1 calc R
H11B H -0.2319 1.2055 0.2545 0.036 Uiso 1 1 calc R
H11C H -0.2463 1.0950 0.2647 0.036 Uiso 1 1 calc R
C12 C 0.2271(2) 1.1818(2) 0.4358(2) 0.0226(7) Uani 1 1 d .
H12A H 0.2635 1.1560 0.5033 0.034 Uiso 1 1 calc R
H12B H 0.2316 1.2505 0.4387 0.034 Uiso 1 1 calc R
H12C H 0.2638 1.1582 0.3938 0.034 Uiso 1 1 calc R

loop_
_atom_site_aniso_label
_atom_site_aniso_U_11
_atom_site_aniso_U_22
_atom_site_aniso_U_33
_atom_site_aniso_U_23
_atom_site_aniso_U_13
_atom_site_aniso_U_12
Ag1 0.01450(13) 0.01329(13) 0.02070(14) -0.00330(9) 0.00004(10) -0.00220(8)
Ag2 0.01361(13) 0.01466(13) 0.02616(14) -0.00084(9) 0.00498(10) -0.00042(8)
S1 0.0105(4) 0.0287(4) 0.0258(4) -0.0030(3) 0.0002(3) -0.0039(3)
S2 0.0168(4) 0.0123(4) 0.0277(4) 0.0004(3) 0.0013(3) -0.0010(3)
S3 0.0142(4) 0.0144(4) 0.0221(4) 0.0032(3) 0.0022(3) -0.0020(3)
Cl1 0.0152(3) 0.0191(4) 0.0173(4) -0.0018(3) 0.0029(3) -0.0013(3)
Cl2 0.0163(4) 0.0250(4) 0.0196(4) -0.0004(3) 0.0043(3) -0.0005(3)
O1 0.0502(16) 0.0270(14) 0.0383(15) 0.0072(11) 0.0190(13) -0.0013(12)
O2 0.0224(12) 0.0258(13) 0.0394(15) -0.0084(11) -0.0036(11) -0.0038(10)
O3 0.0148(11) 0.0311(13) 0.0430(15) 0.0076(11) 0.0021(11) 0.0019(10)
O4 0.0321(14) 0.0621(18) 0.0233(13) -0.0098(12) 0.0093(11) 0.0004(13)
O5 0.0271(13) 0.0500(16) 0.0200(12) -0.0064(11) 0.0006(10) 0.0051(11)
O6 0.0231(13) 0.0482(17) 0.0517(17) -0.0194(13) 0.0113(13) 0.0070(11)
O7 0.0147(11) 0.0460(16) 0.0511(17) -0.0090(13) 0.0027(12) 0.0044(11)
O8 0.103(3) 0.0461(18) 0.0449(18) 0.0027(15) 0.0362(18) -0.0262(18)
O9 0.0190(11) 0.0216(12) 0.0278(12) -0.0001(10) 0.0060(10) 0.0010(9)
O10 0.0212(11) 0.0289(13) 0.0339(14) 0.0049(11) 0.0045(11) 0.0002(10)
N1 0.0121(12) 0.0138(12) 0.0187(13) -0.0017(10) 0.0011(11) 0.0000(9)
N2 0.0141(12) 0.0155(13) 0.0176(13) -0.0012(10) 0.0031(11) -0.0019(10)
N3 0.0135(12) 0.0152(13) 0.0185(13) -0.0013(10) 0.0023(10) -0.0016(10)
N4 0.0121(12) 0.0156(13) 0.0190(13) -0.0016(10) 0.0023(10) -0.0003(10)
N5 0.0110(12) 0.0140(12) 0.0186(13) -0.0014(10) 0.0017(11) -0.0013(9)
N6 0.0114(12) 0.0135(12) 0.0202(13) -0.0024(10) 0.0035(11) -0.0023(9)
C1 0.0133(14) 0.0208(16) 0.0198(16) -0.0005(13) 0.0034(13) -0.0037(12)
C2 0.0131(14) 0.0140(15) 0.0205(16) 0.0029(12) 0.0026(13) -0.0011(11)
C3 0.0274(18) 0.034(2) 0.0281(18) -0.0145(16) 0.0094(15) -0.0146(15)
C4 0.0206(16) 0.0195(16) 0.035(2) 0.0007(14) 0.0116(16) 0.0035(13)
C5 0.0189(15) 0.0136(15) 0.0191(15) -0.0021(12) 0.0061(13) 0.0000(12)
C6 0.0181(15) 0.0153(15) 0.0140(14) 0.0001(12) 0.0026(12) -0.0021(12)
C7 0.0164(16) 0.0225(17) 0.039(2) -0.0044(15) 0.0066(15) -0.0024(13)
C8 0.0162(15) 0.0185(16) 0.0255(17) 0.0004(13) 0.0008(13) 0.0003(12)
C9 0.0157(14) 0.0145(15) 0.0165(15) -0.0028(12) 0.0044(12) -0.0026(12)
C10 0.0158(14) 0.0144(15) 0.0172(15) -0.0023(12) 0.0037(12) -0.0009(12)
C11 0.0165(15) 0.0196(16) 0.0307(18) 0.0034(14) 0.0038(14) -0.0021(12)
C12 0.0161(15) 0.0183(16) 0.0266(17) -0.0009(13) 0.0014(14) -0.0043(12)

loop_
_atom_type_symbol
_atom_type_description
_atom_type_scat_dispersion_real
_atom_type_scat_dispersion_imag
_atom_type_scat_source
C C 0.0033 0.0016 'International Tables Vol C Tables 4.2.6.8 and 6.1.1.4'
H H 0.0000 0.0000 'International Tables Vol C Tables 4.2.6.8 and 6.1.1.4'
N N 0.0061 0.0033 'International Tables Vol C Tables 4.2.6.8 and 6.1.1.4'
O O 0.0106 0.0060 'International Tables Vol C Tables 4.2.6.8 and 6.1.1.4'
S S 0.1246 0.1234 'International Tables Vol C Tables 4.2.6.8 and 6.1.1.4'
Cl Cl 0.1484 0.1585 'International Tables Vol C Tables 4.2.6.8 and 6.1.1.4'
Ag Ag -0.8971 1.1015 'International Tables Vol C Tables 4.2.6.8 and 6.1.1.4'

loop_
_geom_angle_atom_site_label_1
_geom_angle_atom_site_label_2
_geom_angle_atom_site_label_3
_geom_angle
_geom_angle_site_symmetry_1
_geom_angle_site_symmetry_3
N3 Ag1 N1 129.76(9) . .
N3 Ag1 N5 122.58(9) . .
N1 Ag1 N5 105.81(8) . .
N3 Ag1 Ag2 116.33(7) . .
N1 Ag1 Ag2 67.31(6) . .
N5 Ag1 Ag2 68.87(6) . .
N4 Ag2 N2 126.23(9) 3_576 .
N4 Ag2 N6 120.18(8) 3_576 3_576
N2 Ag2 N6 109.84(8) . 3_576
N4 Ag2 O9 100.60(8) 3_576 .
N2 Ag2 O9 100.99(8) . .
N6 Ag2 O9 86.30(8) 3_576 .
N4 Ag2 Ag1 114.88(6) 3_576 .
N2 Ag2 Ag1 65.04(6) . .
N6 Ag2 Ag1 69.35(6) 3_576 .
O9 Ag2 Ag1 143.57(5) . .
C1 S1 C2 88.52(15) . .
C6 S2 C5 88.31(14) . .
C10 S3 C9 88.02(14) . .
O4 Cl1 O2 110.76(16) . .
O4 Cl1 O1 108.73(17) . .
O2 Cl1 O1 108.83(15) . .
O4 Cl1 O3 110.75(15) . .
O2 Cl1 O3 109.07(14) . .
O1 Cl1 O3 108.64(15) . .
O8 Cl2 O5 110.49(18) . .
O8 Cl2 O7 110.3(2) . .
O5 Cl2 O7 109.12(16) . .
O8 Cl2 O6 109.7(2) . .
O5 Cl2 O6 109.94(16) . .
O7 Cl2 O6 107.20(15) . .
Ag2 O9 H9A 114.5 . .
Ag2 O9 H9B 104.2 . .
H9A O9 H9B 106.9 . .
H10A O10 H10B 106.9 . .
C2 N1 N2 113.6(2) . .
C2 N1 Ag1 133.3(2) . .
N2 N1 Ag1 113.05(16) . .
C1 N2 N1 112.5(2) . .
C1 N2 Ag2 133.0(2) . .
N1 N2 Ag2 114.45(16) . .
C6 N3 N4 112.8(2) . .
C6 N3 Ag1 125.29(19) . .
N4 N3 Ag1 121.33(17) . .
C5 N4 N3 112.6(2) . .
C5 N4 Ag2 128.1(2) . 3_576
N3 N4 Ag2 117.62(17) . 3_576
C10 N5 N6 112.8(2) . .
C10 N5 Ag1 129.59(19) . .
N6 N5 Ag1 116.98(17) . .
C9 N6 N5 112.7(2) . .
C9 N6 Ag2 126.01(19) . 3_576
N5 N6 Ag2 120.40(17) . 3_576
N2 C1 C3 123.4(3) . .
N2 C1 S1 112.9(2) . .
C3 C1 S1 123.7(2) . .
N1 C2 C4 123.2(3) . .
N1 C2 S1 112.4(2) . .
C4 C2 S1 124.3(2) . .
C1 C3 H3A 109.5 . .
C1 C3 H3B 109.5 . .
H3A C3 H3B 109.5 . .
C1 C3 H3C 109.5 . .
H3A C3 H3C 109.5 . .
H3B C3 H3C 109.5 . .
C2 C4 H4A 109.5 . .
C2 C4 H4B 109.5 . .
H4A C4 H4B 109.5 . .
C2 C4 H4C 109.5 . .
H4A C4 H4C 109.5 . .
H4B C4 H4C 109.5 . .
N4 C5 C7 123.4(3) . .
N4 C5 S2 113.2(2) . .
C7 C5 S2 123.3(2) . .
N3 C6 C8 122.6(3) . .
N3 C6 S2 113.0(2) . .
C8 C6 S2 124.3(2) . .
C5 C7 H7A 109.5 . .
C5 C7 H7B 109.5 . .
H7A C7 H7B 109.5 . .
C5 C7 H7C 109.5 . .
H7A C7 H7C 109.5 . .
H7B C7 H7C 109.5 . .
C6 C8 H8A 109.5 . .
C6 C8 H8B 109.5 . .
H8A C8 H8B 109.5 . .
C6 C8 H8C 109.5 . .
H8A C8 H8C 109.5 . .
H8B C8 H8C 109.5 . .
N6 C9 C11 124.5(3) . .
N6 C9 S3 113.5(2) . .
C11 C9 S3 122.0(2) . .
N5 C10 C12 124.4(3) . .
N5 C10 S3 113.0(2) . .
C12 C10 S3 122.6(2) . .
C9 C11 H11A 109.5 . .
C9 C11 H11B 109.5 . .
H11A C11 H11B 109.5 . .
C9 C11 H11C 109.5 . .
H11A C11 H11C 109.5 . .
H11B C11 H11C 109.5 . .
C10 C12 H12A 109.5 . .
C10 C12 H12B 109.5 . .
H12A C12 H12B 109.5 . .
C10 C12 H12C 109.5 . .
H12A C12 H12C 109.5 . .
H12B C12 H12C 109.5 . .

loop_
_geom_bond_atom_site_label_1
_geom_bond_atom_site_label_2
_geom_bond_distance
_geom_bond_site_symmetry_2
Ag1 N3 2.225(2) .
Ag1 N1 2.254(2) .
Ag1 N5 2.285(2) .
Ag1 Ag2 3.2187(4) .
Ag2 N4 2.278(2) 3_576
Ag2 N2 2.305(2) .
Ag2 N6 2.334(2) 3_576
Ag2 O9 2.514(2) .
S1 C1 1.718(3) .
S1 C2 1.719(3) .
S2 C6 1.714(3) .
S2 C5 1.718(3) .
S3 C10 1.719(3) .
S3 C9 1.726(3) .
Cl1 O4 1.420(3) .
Cl1 O2 1.431(2) .
Cl1 O1 1.440(3) .
Cl1 O3 1.446(2) .
Cl2 O8 1.409(3) .
Cl2 O5 1.421(2) .
Cl2 O7 1.437(2) .
Cl2 O6 1.439(3) .
O9 H9A 0.8400 .
O9 H9B 0.8400 .
O10 H10A 0.8399 .
O10 H10B 0.8398 .
N1 C2 1.300(4) .
N1 N2 1.379(3) .
N2 C1 1.305(4) .
N3 C6 1.300(4) .
N3 N4 1.389(3) .
N4 C5 1.296(4) .
N4 Ag2 2.278(2) 3_576
N5 C10 1.302(4) .
N5 N6 1.391(3) .
N6 C9 1.288(4) .
N6 Ag2 2.334(2) 3_576
C1 C3 1.480(4) .
C2 C4 1.487(4) .
C3 H3A 0.9800 .
C3 H3B 0.9800 .
C3 H3C 0.9800 .
C4 H4A 0.9800 .
C4 H4B 0.9800 .
C4 H4C 0.9800 .
C5 C7 1.487(4) .
C6 C8 1.495(4) .
C7 H7A 0.9800 .
C7 H7B 0.9800 .
C7 H7C 0.9800 .
C8 H8A 0.9800 .
C8 H8B 0.9800 .
C8 H8C 0.9800 .
C9 C11 1.487(4) .
C10 C12 1.491(4) .
C11 H11A 0.9800 .
C11 H11B 0.9800 .
C11 H11C 0.9800 .
C12 H12A 0.9800 .
C12 H12B 0.9800 .
C12 H12C 0.9800 .

loop_
_geom_torsion_atom_site_label_1
_geom_torsion_atom_site_label_2
_geom_torsion_atom_site_label_3
_geom_torsion_atom_site_label_4
_geom_torsion
_geom_torsion_site_symmetry_1
_geom_torsion_site_symmetry_4
N3 Ag1 Ag2 N4 -113.49(9) . 3_576
N1 Ag1 Ag2 N4 121.99(9) . 3_576
N5 Ag1 Ag2 N4 3.43(9) . 3_576
N3 Ag1 Ag2 N2 126.32(10) . .
N1 Ag1 Ag2 N2 1.81(10) . .
N5 Ag1 Ag2 N2 -116.75(9) . .
N3 Ag1 Ag2 N6 1.18(9) . 3_576
N1 Ag1 Ag2 N6 -123.33(9) . 3_576
N5 Ag1 Ag2 N6 118.11(9) . 3_576
N3 Ag1 Ag2 O9 52.37(11) . .
N1 Ag1 Ag2 O9 -72.14(11) . .
N5 Ag1 Ag2 O9 169.30(11) . .
N3 Ag1 N1 C2 73.7(3) . .
N5 Ag1 N1 C2 -121.8(3) . .
Ag2 Ag1 N1 C2 179.8(3) . .
N3 Ag1 N1 N2 -109.09(19) . .
N5 Ag1 N1 N2 55.4(2) . .
Ag2 Ag1 N1 N2 -2.98(16) . .
C2 N1 N2 C1 0.6(4) . .
Ag1 N1 N2 C1 -177.2(2) . .
C2 N1 N2 Ag2 -178.0(2) . .
Ag1 N1 N2 Ag2 4.2(2) . .
N4 Ag2 N2 C1 75.2(3) 3_576 .
N6 Ag2 N2 C1 -126.8(3) 3_576 .
O9 Ag2 N2 C1 -36.7(3) . .
Ag1 Ag2 N2 C1 178.8(3) . .
N4 Ag2 N2 N1 -106.54(19) 3_576 .
N6 Ag2 N2 N1 51.4(2) 3_576 .
O9 Ag2 N2 N1 141.46(18) . .
Ag1 Ag2 N2 N1 -2.99(16) . .
N1 Ag1 N3 C6 -39.2(3) . .
N5 Ag1 N3 C6 158.6(2) . .
Ag2 Ag1 N3 C6 -120.6(2) . .
N1 Ag1 N3 N4 149.99(19) . .
N5 Ag1 N3 N4 -12.2(2) . .
Ag2 Ag1 N3 N4 68.5(2) . .
C6 N3 N4 C5 1.2(4) . .
Ag1 N3 N4 C5 173.1(2) . .
C6 N3 N4 Ag2 -165.2(2) . 3_576
Ag1 N3 N4 Ag2 6.7(3) . 3_576
N3 Ag1 N5 C10 -160.8(2) . .
N1 Ag1 N5 C10 33.4(3) . .
Ag2 Ag1 N5 C10 90.7(3) . .
N3 Ag1 N5 N6 9.2(2) . .
N1 Ag1 N5 N6 -156.67(19) . .
Ag2 Ag1 N5 N6 -99.3(2) . .
C10 N5 N6 C9 -0.6(4) . .
Ag1 N5 N6 C9 -172.2(2) . .
C10 N5 N6 Ag2 169.3(2) . 3_576
Ag1 N5 N6 Ag2 -2.3(3) . 3_576
N1 N2 C1 C3 -179.7(3) . .
Ag2 N2 C1 C3 -1.4(5) . .
N1 N2 C1 S1 0.3(3) . .
Ag2 N2 C1 S1 178.49(15) . .
C2 S1 C1 N2 -0.7(2) . .
C2 S1 C1 C3 179.2(3) . .
N2 N1 C2 C4 177.6(3) . .
Ag1 N1 C2 C4 -5.2(5) . .
N2 N1 C2 S1 -1.2(3) . .
Ag1 N1 C2 S1 176.05(15) . .
C1 S1 C2 N1 1.1(2) . .
C1 S1 C2 C4 -177.7(3) . .
N3 N4 C5 C7 179.0(3) . .
Ag2 N4 C5 C7 -16.4(4) 3_576 .
N3 N4 C5 S2 -0.6(3) . .
Ag2 N4 C5 S2 164.03(14) 3_576 .
C6 S2 C5 N4 0.0(2) . .
C6 S2 C5 C7 -179.6(3) . .
N4 N3 C6 C8 177.6(3) . .
Ag1 N3 C6 C8 6.1(4) . .
N4 N3 C6 S2 -1.2(3) . .
Ag1 N3 C6 S2 -172.73(14) . .
C5 S2 C6 N3 0.7(2) . .
C5 S2 C6 C8 -178.0(3) . .
N5 N6 C9 C11 179.2(3) . .
Ag2 N6 C9 C11 9.9(4) 3_576 .
N5 N6 C9 S3 0.1(3) . .
Ag2 N6 C9 S3 -169.15(14) 3_576 .
C10 S3 C9 N6 0.3(2) . .
C10 S3 C9 C11 -178.8(3) . .
N6 N5 C10 C12 -179.5(3) . .
Ag1 N5 C10 C12 -9.2(4) . .
N6 N5 C10 S3 0.8(3) . .
Ag1 N5 C10 S3 171.12(14) . .
C9 S3 C10 N5 -0.6(2) . .
C9 S3 C10 C12 179.7(3) . .
